data_1512634
loop_
_publ_author_name
'Zihong Zhou'
'Wen Li'
'Xiang Hao'
'Carl Redshaw'
'Langqiu Chen'
'Wen-Hua Sun'

_publ_section_title
;
 6-Benzhydryl-4-methyl-2-(1H-benzoimidazol-2-yl)phenol ligands and their
 zinc complexes: Syntheses, characterization and photoluminescence
 behavior
;
_journal_name_full 'Inorganica Chimica Acta'
_journal_page_first 345
_journal_page_last 353
_journal_paper_doi 10.1016/j.ica.2012.03.057
_journal_volume 392
_journal_year 2012
_chemical_formula_sum 'C60 H54 N4 O2 Zn'
_chemical_formula_weight 928.46
_space_group_IT_number 15
_symmetry_cell_setting monoclinic
_symmetry_space_group_name_Hall '-C 2yc'
_symmetry_space_group_name_H-M 'C 1 2/c 1'
_atom_sites_solution_hydrogens geom
_atom_sites_solution_primary direct
_atom_sites_solution_secondary difmap
_cell_angle_alpha 90.00
_cell_angle_beta 99.36(3)
_cell_angle_gamma 90.00
_cell_formula_units_Z 4
_cell_length_a 16.626(3)
_cell_length_b 10.260(2)
_cell_length_c 28.932(6)
_cell_measurement_reflns_used 6476
_cell_measurement_temperature 173(2)
_cell_measurement_theta_max 27.47
_cell_measurement_theta_min 1.43
_cell_volume 4869.6(17)
_computing_cell_refinement 'CrystalClear (Rigaku Inc., 2007)'
_computing_data_collection 'CrystalClear (Rigaku Inc., 2007)'
_computing_data_reduction 'CrystalClear (Rigaku Inc., 2007)'
_computing_molecular_graphics 'XP in Siemens SHELXTL (Sheldrick, 1994)'
_computing_publication_material 'SHELX97 (Sheldrick, 1997)'
_computing_structure_refinement 'SHELXL-97 (Sheldrick, 1997)'
_computing_structure_solution 'SHELXS-97 (Sheldrick, 1990)'
_diffrn_ambient_temperature 173(2)
_diffrn_measured_fraction_theta_full 0.985
_diffrn_measured_fraction_theta_max 0.985
_diffrn_measurement_device_type 'Saturn724+ CCD'
_diffrn_measurement_method '\w scans at fixed \c = 45\%'
_diffrn_radiation_monochromator graphite
_diffrn_radiation_source 'sealed tube'
_diffrn_radiation_type MoK\a
_diffrn_radiation_wavelength 0.71073
_diffrn_reflns_av_R_equivalents 0.0787
_diffrn_reflns_av_sigmaI/netI 0.0796
_diffrn_reflns_limit_h_max 20
_diffrn_reflns_limit_h_min -21
_diffrn_reflns_limit_k_max 13
_diffrn_reflns_limit_k_min -13
_diffrn_reflns_limit_l_max 35
_diffrn_reflns_limit_l_min -35
_diffrn_reflns_number 18011
_diffrn_reflns_theta_full 27.47
_diffrn_reflns_theta_max 27.47
_diffrn_reflns_theta_min 1.43
_exptl_absorpt_coefficient_mu 0.553
_exptl_absorpt_correction_T_max 1.0000
_exptl_absorpt_correction_T_min 0.7121
_exptl_absorpt_correction_type empirical
_exptl_absorpt_process_details 'SADABS (Sheldrick, 1996)'
_exptl_crystal_colour Colorless
_exptl_crystal_density_diffrn 1.266
_exptl_crystal_density_method 'not measured'
_exptl_crystal_description 'small grain'
_exptl_crystal_F_000 1952
_exptl_crystal_size_max 0.20
_exptl_crystal_size_mid 0.10
_exptl_crystal_size_min 0.10
_refine_diff_density_max 0.537
_refine_diff_density_min -0.979
_refine_diff_density_rms 0.170
_refine_ls_extinction_method none
_refine_ls_goodness_of_fit_ref 1.322
_refine_ls_hydrogen_treatment constr
_refine_ls_matrix_type full
_refine_ls_number_parameters 303
_refine_ls_number_reflns 5501
_refine_ls_number_restraints 0
_refine_ls_restrained_S_all 1.322
_refine_ls_R_factor_gt 0.0955
_refine_ls_shift/su_max 0.000
_refine_ls_shift/su_mean 0.000
_refine_ls_structure_factor_coef Fsqd
_refine_ls_weighting_details 'calc w=1/[\s^2^(Fo^2^)+(0.1009P)^2^+12.5362P] where P=(Fo^2^+2Fc^2^)/3'
_refine_ls_weighting_scheme calc
_refine_ls_wR_factor_gt 0.2291
_refine_ls_wR_factor_ref 0.2544
_reflns_number_gt 4815
_reflns_number_total 5501
_reflns_threshold_expression >2sigma(I)
_cod_data_source_file ICA-2012-392-345-353-2.cif
_cod_data_source_block C4
_cod_original_cell_volume 4869.6(16)
_cod_original_sg_symbol_H-M C2/c
_cod_database_code 1512634

loop_
_symmetry_equiv_pos_as_xyz
'x, y, z'
'-x, y, -z+1/2'
'x+1/2, y+1/2, z'
'-x+1/2, y+1/2, -z+1/2'
'-x, -y, -z'
'x, -y, z-1/2'
'-x+1/2, -y+1/2, -z'
'x+1/2, -y+1/2, z-1/2'

loop_
_atom_site_label
_atom_site_type_symbol
_atom_site_fract_x
_atom_site_fract_y
_atom_site_fract_z
_atom_site_U_iso_or_equiv
_atom_site_adp_type
_atom_site_occupancy
_atom_site_symmetry_multiplicity
_atom_site_calc_flag
_atom_site_refinement_flags
Zn1 Zn 0.5000 0.60295(7) 0.2500 0.0200(2) Uani 1 2 d S
O1 O 0.44789(19) 0.6947(3) 0.19522(11) 0.0230(7) Uani 1 1 d .
N1 N 0.4022(2) 0.4943(4) 0.25388(13) 0.0227(8) Uani 1 1 d .
N2 N 0.2688(2) 0.4512(4) 0.23864(13) 0.0236(8) Uani 1 1 d .
C3 C 0.3425(3) 0.6056(5) 0.07982(17) 0.0264(10) Uani 1 1 d .
H3A H 0.3443 0.6272 0.0488 0.032 Uiso 1 1 calc R
C1 C 0.3958(3) 0.6344(4) 0.16282(16) 0.0200(9) Uani 1 1 d .
C6 C 0.3370(3) 0.5412(4) 0.17274(16) 0.0220(9) Uani 1 1 d .
C19 C 0.4187(3) 0.9069(5) 0.10725(18) 0.0305(11) Uani 1 1 d .
C10 C 0.2971(3) 0.4083(5) 0.28407(17) 0.0270(10) Uani 1 1 d .
C7 C 0.3352(3) 0.4987(4) 0.22107(16) 0.0215(9) Uani 1 1 d .
C14 C 0.4278(3) 0.4052(5) 0.33598(18) 0.0335(12) Uani 1 1 d .
H14A H 0.4828 0.4269 0.3425 0.040 Uiso 1 1 calc R
C5 C 0.2850(3) 0.4806(5) 0.13551(16) 0.0237(10) Uani 1 1 d .
H5A H 0.2488 0.4171 0.1425 0.028 Uiso 1 1 calc R
C2 C 0.3951(3) 0.6662(4) 0.11435(16) 0.0212(9) Uani 1 1 d .
C25 C 0.4906(3) 0.7461(5) 0.05965(17) 0.0262(10) Uani 1 1 d .
C4 C 0.2858(3) 0.5118(5) 0.08931(18) 0.0276(10) Uani 1 1 d .
C9 C 0.3802(3) 0.4369(5) 0.29340(17) 0.0262(10) Uani 1 1 d .
C15 C 0.1816(3) 0.4599(5) 0.21772(19) 0.0311(11) Uani 1 1 d .
H15A H 0.1781 0.5046 0.1875 0.037 Uiso 1 1 calc R
C18 C 0.4556(3) 0.7715(5) 0.10439(17) 0.0252(10) Uani 1 1 d .
H18A H 0.5017 0.7667 0.1302 0.030 Uiso 1 1 calc R
C11 C 0.2590(3) 0.3450(6) 0.31750(19) 0.0367(13) Uani 1 1 d .
H11A H 0.2034 0.3266 0.3119 0.044 Uiso 1 1 calc R
C13 C 0.3895(4) 0.3401(6) 0.36813(19) 0.0376(13) Uani 1 1 d .
H13A H 0.4202 0.3154 0.3966 0.045 Uiso 1 1 calc R
C21 C 0.4301(7) 1.1254(6) 0.1391(3) 0.067(3) Uani 1 1 d .
H21A H 0.4601 1.1883 0.1577 0.081 Uiso 1 1 calc R
C30 C 0.4783(4) 0.8269(5) 0.02075(19) 0.0353(12) Uani 1 1 d .
H30A H 0.4458 0.9006 0.0209 0.042 Uiso 1 1 calc R
C29 C 0.5140(4) 0.7994(6) -0.01868(19) 0.0432(15) Uani 1 1 d .
H29A H 0.5046 0.8542 -0.0446 0.052 Uiso 1 1 calc R
C27 C 0.5764(4) 0.6125(7) 0.0193(2) 0.0508(16) Uani 1 1 d .
H27A H 0.6102 0.5402 0.0197 0.061 Uiso 1 1 calc R
C24 C 0.3419(4) 0.9383(6) 0.0847(2) 0.0488(16) Uani 1 1 d .
H24A H 0.3114 0.8760 0.0662 0.059 Uiso 1 1 calc R
C8 C 0.2285(4) 0.4461(6) 0.0499(2) 0.0405(13) Uani 1 1 d .
H8A H 0.1945 0.3851 0.0628 0.061 Uiso 1 1 calc R
H8B H 0.2599 0.4008 0.0298 0.061 Uiso 1 1 calc R
H8C H 0.1951 0.5108 0.0321 0.061 Uiso 1 1 calc R
C23 C 0.3094(5) 1.0608(8) 0.0890(3) 0.066(2) Uani 1 1 d .
H23A H 0.2575 1.0803 0.0731 0.080 Uiso 1 1 calc R
C12 C 0.3079(4) 0.3106(6) 0.3596(2) 0.0417(14) Uani 1 1 d .
H12A H 0.2847 0.2669 0.3823 0.050 Uiso 1 1 calc R
C26 C 0.5403(4) 0.6391(6) 0.0576(2) 0.0401(14) Uani 1 1 d .
H26A H 0.5497 0.5829 0.0831 0.048 Uiso 1 1 calc R
C16 C 0.1352(4) 0.5417(8) 0.2487(2) 0.0511(17) Uani 1 1 d .
H16A H 0.1598 0.6264 0.2532 0.077 Uiso 1 1 calc R
H16B H 0.1372 0.4996 0.2785 0.077 Uiso 1 1 calc R
H16C H 0.0795 0.5506 0.2339 0.077 Uiso 1 1 calc R
C28 C 0.5632(4) 0.6911(7) -0.0193(2) 0.0480(16) Uani 1 1 d .
H28A H 0.5869 0.6721 -0.0455 0.058 Uiso 1 1 calc R
C17 C 0.1475(4) 0.3222(6) 0.2082(2) 0.0459(15) Uani 1 1 d .
H17A H 0.1795 0.2765 0.1886 0.069 Uiso 1 1 calc R
H17B H 0.0920 0.3273 0.1927 0.069 Uiso 1 1 calc R
H17C H 0.1498 0.2764 0.2373 0.069 Uiso 1 1 calc R
C20 C 0.4635(4) 1.0018(6) 0.1343(2) 0.0448(15) Uani 1 1 d .
H20A H 0.5160 0.9832 0.1493 0.054 Uiso 1 1 calc R
C22 C 0.3527(6) 1.1534(7) 0.1163(3) 0.066(2) Uani 1 1 d .
H22A H 0.3301 1.2351 0.1194 0.079 Uiso 1 1 calc R

loop_
_atom_site_aniso_label
_atom_site_aniso_U_11
_atom_site_aniso_U_22
_atom_site_aniso_U_33
_atom_site_aniso_U_23
_atom_site_aniso_U_13
_atom_site_aniso_U_12
Zn1 0.0169(4) 0.0238(4) 0.0202(4) 0.000 0.0054(3) 0.000
O1 0.0228(16) 0.0253(16) 0.0215(16) 0.0011(13) 0.0052(13) -0.0017(13)
N1 0.0185(18) 0.030(2) 0.0199(19) 0.0043(16) 0.0037(15) -0.0008(15)
N2 0.0190(19) 0.032(2) 0.020(2) 0.0045(17) 0.0048(15) -0.0040(16)
C3 0.029(2) 0.028(2) 0.022(2) 0.000(2) 0.006(2) -0.001(2)
C1 0.018(2) 0.020(2) 0.021(2) 0.0033(17) 0.0023(17) 0.0040(16)
C6 0.018(2) 0.021(2) 0.028(2) -0.0048(18) 0.0070(18) 0.0007(17)
C19 0.042(3) 0.029(3) 0.023(3) 0.000(2) 0.015(2) -0.002(2)
C10 0.026(2) 0.030(2) 0.025(3) 0.001(2) 0.005(2) -0.007(2)
C7 0.022(2) 0.022(2) 0.020(2) -0.0028(18) 0.0025(18) 0.0006(17)
C14 0.031(3) 0.041(3) 0.028(3) 0.007(2) 0.004(2) -0.007(2)
C5 0.021(2) 0.024(2) 0.027(2) -0.0001(19) 0.0052(19) -0.0008(18)
C2 0.025(2) 0.020(2) 0.021(2) 0.0005(17) 0.0108(18) 0.0031(17)
C25 0.022(2) 0.032(3) 0.025(2) -0.001(2) 0.0070(19) -0.0038(19)
C4 0.028(2) 0.026(2) 0.029(3) -0.003(2) 0.004(2) -0.0003(19)
C9 0.026(2) 0.026(2) 0.028(3) 0.003(2) 0.008(2) -0.0009(19)
C15 0.016(2) 0.045(3) 0.034(3) 0.007(2) 0.008(2) -0.005(2)
C18 0.029(2) 0.027(2) 0.021(2) 0.0005(19) 0.0099(19) -0.0005(19)
C11 0.035(3) 0.042(3) 0.035(3) 0.006(2) 0.014(2) -0.013(2)
C13 0.043(3) 0.043(3) 0.025(3) 0.012(2) 0.001(2) -0.012(3)
C21 0.133(8) 0.031(3) 0.043(4) -0.011(3) 0.031(5) -0.013(4)
C30 0.051(3) 0.028(3) 0.029(3) 0.005(2) 0.012(2) 0.002(2)
C29 0.067(4) 0.047(3) 0.019(3) 0.000(2) 0.019(3) -0.015(3)
C27 0.051(4) 0.054(4) 0.052(4) 0.002(3) 0.026(3) 0.015(3)
C24 0.047(4) 0.035(3) 0.065(4) 0.001(3) 0.011(3) 0.011(3)
C8 0.042(3) 0.047(3) 0.032(3) -0.006(3) 0.004(2) -0.012(3)
C23 0.065(5) 0.050(4) 0.091(6) 0.022(4) 0.031(4) 0.020(4)
C12 0.049(3) 0.043(3) 0.036(3) 0.013(3) 0.015(3) -0.012(3)
C26 0.049(3) 0.040(3) 0.036(3) 0.009(2) 0.021(3) 0.010(3)
C16 0.034(3) 0.077(5) 0.047(4) 0.000(3) 0.018(3) 0.008(3)
C28 0.047(3) 0.058(4) 0.046(4) -0.014(3) 0.030(3) -0.012(3)
C17 0.036(3) 0.054(4) 0.046(4) 0.003(3) -0.001(3) -0.025(3)
C20 0.072(4) 0.031(3) 0.031(3) -0.001(2) 0.004(3) -0.011(3)
C22 0.107(7) 0.033(3) 0.071(5) 0.007(3) 0.055(5) 0.024(4)

loop_
_atom_type_symbol
_atom_type_description
_atom_type_scat_dispersion_real
_atom_type_scat_dispersion_imag
_atom_type_scat_source
C C 0.0033 0.0016 'International Tables Vol C Tables 4.2.6.8 and 6.1.1.4'
H H 0.0000 0.0000 'International Tables Vol C Tables 4.2.6.8 and 6.1.1.4'
N N 0.0061 0.0033 'International Tables Vol C Tables 4.2.6.8 and 6.1.1.4'
O O 0.0106 0.0060 'International Tables Vol C Tables 4.2.6.8 and 6.1.1.4'
Zn Zn 0.2839 1.4301 'International Tables Vol C Tables 4.2.6.8 and 6.1.1.4'

loop_
_geom_angle_atom_site_label_1
_geom_angle_atom_site_label_2
_geom_angle_atom_site_label_3
_geom_angle
_geom_angle_site_symmetry_1
_geom_angle_site_symmetry_3
O1 Zn1 O1 121.4(2) 2_655 .
O1 Zn1 N1 119.36(15) 2_655 .
O1 Zn1 N1 93.32(14) . .
O1 Zn1 N1 93.32(14) 2_655 2_655
O1 Zn1 N1 119.36(15) . 2_655
N1 Zn1 N1 111.8(2) . 2_655
C1 O1 Zn1 120.7(3) . .
C7 N1 C9 107.3(4) . .
C7 N1 Zn1 122.2(3) . .
C9 N1 Zn1 127.7(3) . .
C7 N2 C10 107.0(4) . .
C7 N2 C15 128.2(4) . .
C10 N2 C15 124.2(4) . .
C2 C3 C4 122.6(5) . .
C2 C3 H3A 118.7 . .
C4 C3 H3A 118.7 . .
O1 C1 C6 124.1(4) . .
O1 C1 C2 119.1(4) . .
C6 C1 C2 116.7(4) . .
C5 C6 C1 119.7(4) . .
C5 C6 C7 119.4(4) . .
C1 C6 C7 120.6(4) . .
C24 C19 C20 118.4(6) . .
C24 C19 C18 122.6(5) . .
C20 C19 C18 119.0(5) . .
N2 C10 C9 106.7(4) . .
N2 C10 C11 132.6(5) . .
C9 C10 C11 120.7(5) . .
N1 C7 N2 110.5(4) . .
N1 C7 C6 122.7(4) . .
N2 C7 C6 126.7(4) . .
C13 C14 C9 116.8(5) . .
C13 C14 H14A 121.6 . .
C9 C14 H14A 121.6 . .
C4 C5 C6 122.4(4) . .
C4 C5 H5A 118.8 . .
C6 C5 H5A 118.8 . .
C3 C2 C1 120.9(4) . .
C3 C2 C18 123.0(4) . .
C1 C2 C18 116.2(4) . .
C26 C25 C30 116.8(5) . .
C26 C25 C18 119.1(5) . .
C30 C25 C18 124.1(5) . .
C5 C4 C3 117.5(4) . .
C5 C4 C8 121.4(5) . .
C3 C4 C8 121.0(5) . .
N1 C9 C14 129.9(5) . .
N1 C9 C10 108.4(4) . .
C14 C9 C10 121.7(5) . .
N2 C15 C16 110.4(5) . .
N2 C15 C17 109.1(4) . .
C16 C15 C17 114.0(5) . .
N2 C15 H15A 107.7 . .
C16 C15 H15A 107.7 . .
C17 C15 H15A 107.7 . .
C25 C18 C19 114.5(4) . .
C25 C18 C2 113.0(4) . .
C19 C18 C2 110.5(4) . .
C25 C18 H18A 106.1 . .
C19 C18 H18A 106.1 . .
C2 C18 H18A 106.1 . .
C12 C11 C10 117.1(5) . .
C12 C11 H11A 121.5 . .
C10 C11 H11A 121.5 . .
C12 C13 C14 122.4(5) . .
C12 C13 H13A 118.8 . .
C14 C13 H13A 118.8 . .
C22 C21 C20 119.7(7) . .
C22 C21 H21A 120.2 . .
C20 C21 H21A 120.2 . .
C25 C30 C29 121.0(5) . .
C25 C30 H30A 119.5 . .
C29 C30 H30A 119.5 . .
C28 C29 C30 120.3(5) . .
C28 C29 H29A 119.8 . .
C30 C29 H29A 119.8 . .
C28 C27 C26 120.7(6) . .
C28 C27 H27A 119.6 . .
C26 C27 H27A 119.6 . .
C19 C24 C23 121.2(7) . .
C19 C24 H24A 119.4 . .
C23 C24 H24A 119.4 . .
C4 C8 H8A 109.5 . .
C4 C8 H8B 109.5 . .
H8A C8 H8B 109.5 . .
C4 C8 H8C 109.5 . .
H8A C8 H8C 109.5 . .
H8B C8 H8C 109.5 . .
C22 C23 C24 120.5(8) . .
C22 C23 H23A 119.7 . .
C24 C23 H23A 119.7 . .
C13 C12 C11 121.3(5) . .
C13 C12 H12A 119.3 . .
C11 C12 H12A 119.3 . .
C27 C26 C25 122.5(6) . .
C27 C26 H26A 118.7 . .
C25 C26 H26A 118.7 . .
C15 C16 H16A 109.5 . .
C15 C16 H16B 109.5 . .
H16A C16 H16B 109.5 . .
C15 C16 H16C 109.5 . .
H16A C16 H16C 109.5 . .
H16B C16 H16C 109.5 . .
C27 C28 C29 118.7(5) . .
C27 C28 H28A 120.7 . .
C29 C28 H28A 120.7 . .
C15 C17 H17A 109.5 . .
C15 C17 H17B 109.5 . .
H17A C17 H17B 109.5 . .
C15 C17 H17C 109.5 . .
H17A C17 H17C 109.5 . .
H17B C17 H17C 109.5 . .
C19 C20 C21 120.4(7) . .
C19 C20 H20A 119.8 . .
C21 C20 H20A 119.8 . .
C23 C22 C21 119.8(6) . .
C23 C22 H22A 120.1 . .
C21 C22 H22A 120.1 . .

loop_
_geom_bond_atom_site_label_1
_geom_bond_atom_site_label_2
_geom_bond_distance
_geom_bond_site_symmetry_2
Zn1 O1 1.924(3) 2_655
Zn1 O1 1.924(3) .
Zn1 N1 1.990(4) .
Zn1 N1 1.990(4) 2_655
O1 C1 1.321(5) .
N1 C7 1.341(6) .
N1 C9 1.387(6) .
N2 C7 1.377(6) .
N2 C10 1.393(6) .
N2 C15 1.481(6) .
C3 C2 1.366(7) .
C3 C4 1.405(7) .
C3 H3A 0.9300 .
C1 C6 1.430(6) .
C1 C2 1.438(6) .
C6 C5 1.412(7) .
C6 C7 1.470(6) .
C19 C24 1.373(8) .
C19 C20 1.388(8) .
C19 C18 1.526(7) .
C10 C9 1.396(7) .
C10 C11 1.400(7) .
C14 C13 1.382(7) .
C14 C9 1.390(7) .
C14 H14A 0.9300 .
C5 C4 1.377(7) .
C5 H5A 0.9300 .
C2 C18 1.535(6) .
C25 C26 1.382(7) .
C25 C30 1.386(7) .
C25 C18 1.526(6) .
C4 C8 1.520(7) .
C15 C16 1.525(8) .
C15 C17 1.530(8) .
C15 H15A 0.9800 .
C18 H18A 0.9800 .
C11 C12 1.395(8) .
C11 H11A 0.9300 .
C13 C12 1.374(8) .
C13 H13A 0.9300 .
C21 C22 1.379(12) .
C21 C20 1.400(10) .
C21 H21A 0.9300 .
C30 C29 1.398(7) .
C30 H30A 0.9300 .
C29 C28 1.382(9) .
C29 H29A 0.9300 .
C27 C28 1.368(9) .
C27 C26 1.368(8) .
C27 H27A 0.9300 .
C24 C23 1.382(9) .
C24 H24A 0.9300 .
C8 H8A 0.9600 .
C8 H8B 0.9600 .
C8 H8C 0.9600 .
C23 C22 1.363(12) .
C23 H23A 0.9300 .
C12 H12A 0.9300 .
C26 H26A 0.9300 .
C16 H16A 0.9600 .
C16 H16B 0.9600 .
C16 H16C 0.9600 .
C28 H28A 0.9300 .
C17 H17A 0.9600 .
C17 H17B 0.9600 .
C17 H17C 0.9600 .
C20 H20A 0.9300 .
C22 H22A 0.9300 .

loop_
_geom_torsion_atom_site_label_1
_geom_torsion_atom_site_label_2
_geom_torsion_atom_site_label_3
_geom_torsion_atom_site_label_4
_geom_torsion
_geom_torsion_site_symmetry_1
O1 Zn1 O1 C1 -163.2(3) 2_655
N1 Zn1 O1 C1 -35.5(3) .
N1 Zn1 O1 C1 81.9(3) 2_655
O1 Zn1 N1 C7 134.4(3) 2_655
O1 Zn1 N1 C7 5.2(4) .
N1 Zn1 N1 C7 -118.3(4) 2_655
O1 Zn1 N1 C9 -24.5(5) 2_655
O1 Zn1 N1 C9 -153.7(4) .
N1 Zn1 N1 C9 82.8(4) 2_655
Zn1 O1 C1 C6 39.7(5) .
Zn1 O1 C1 C2 -142.6(3) .
O1 C1 C6 C5 -178.9(4) .
C2 C1 C6 C5 3.3(6) .
O1 C1 C6 C7 -4.8(7) .
C2 C1 C6 C7 177.5(4) .
C7 N2 C10 C9 2.6(5) .
C15 N2 C10 C9 -169.3(4) .
C7 N2 C10 C11 -175.8(6) .
C15 N2 C10 C11 12.4(9) .
C9 N1 C7 N2 2.8(5) .
Zn1 N1 C7 N2 -159.8(3) .
C9 N1 C7 C6 -173.6(4) .
Zn1 N1 C7 C6 23.8(6) .
C10 N2 C7 N1 -3.4(5) .
C15 N2 C7 N1 168.0(5) .
C10 N2 C7 C6 172.8(4) .
C15 N2 C7 C6 -15.7(8) .
C5 C6 C7 N1 144.3(4) .
C1 C6 C7 N1 -29.9(7) .
C5 C6 C7 N2 -31.5(7) .
C1 C6 C7 N2 154.3(4) .
C1 C6 C5 C4 -3.1(7) .
C7 C6 C5 C4 -177.3(4) .
C4 C3 C2 C1 1.1(7) .
C4 C3 C2 C18 -178.2(4) .
O1 C1 C2 C3 179.7(4) .
C6 C1 C2 C3 -2.4(6) .
O1 C1 C2 C18 -1.0(6) .
C6 C1 C2 C18 176.9(4) .
C6 C5 C4 C3 1.6(7) .
C6 C5 C4 C8 -179.4(5) .
C2 C3 C4 C5 -0.6(7) .
C2 C3 C4 C8 -179.7(5) .
C7 N1 C9 C14 177.0(5) .
Zn1 N1 C9 C14 -21.6(8) .
C7 N1 C9 C10 -1.1(5) .
Zn1 N1 C9 C10 160.3(3) .
C13 C14 C9 N1 -175.8(5) .
C13 C14 C9 C10 2.1(8) .
N2 C10 C9 N1 -1.0(5) .
C11 C10 C9 N1 177.6(5) .
N2 C10 C9 C14 -179.3(5) .
C11 C10 C9 C14 -0.7(8) .
C7 N2 C15 C16 -115.6(6) .
C10 N2 C15 C16 54.4(7) .
C7 N2 C15 C17 118.4(5) .
C10 N2 C15 C17 -71.6(6) .
C26 C25 C18 C19 166.4(5) .
C30 C25 C18 C19 -11.1(7) .
C26 C25 C18 C2 -66.0(6) .
C30 C25 C18 C2 116.5(5) .
C24 C19 C18 C25 80.0(6) .
C20 C19 C18 C25 -101.1(6) .
C24 C19 C18 C2 -48.9(7) .
C20 C19 C18 C2 130.0(5) .
C3 C2 C18 C25 -36.2(6) .
C1 C2 C18 C25 144.5(4) .
C3 C2 C18 C19 93.5(5) .
C1 C2 C18 C19 -85.8(5) .
N2 C10 C11 C12 177.1(6) .
C9 C10 C11 C12 -1.0(8) .
C9 C14 C13 C12 -1.9(9) .
C26 C25 C30 C29 0.8(8) .
C18 C25 C30 C29 178.3(5) .
C25 C30 C29 C28 -0.7(9) .
C20 C19 C24 C23 -0.6(9) .
C18 C19 C24 C23 178.3(6) .
C19 C24 C23 C22 -0.7(11) .
C14 C13 C12 C11 0.2(10) .
C10 C11 C12 C13 1.3(9) .
C28 C27 C26 C25 -1.1(11) .
C30 C25 C26 C27 0.1(9) .
C18 C25 C26 C27 -177.5(6) .
C26 C27 C28 C29 1.2(10) .
C30 C29 C28 C27 -0.3(9) .
C24 C19 C20 C21 1.4(9) .
C18 C19 C20 C21 -177.5(5) .
C22 C21 C20 C19 -1.0(10) .
C24 C23 C22 C21 1.1(11) .
C20 C21 C22 C23 -0.3(11) .
